data_2006255
loop_
_publ_author_name
'Turnbull, Mark M.'

_publ_contact_author 'Mark M. Turnbull'
_publ_section_title
;
 <i>N</i>-Methylmorpholinium Chloride
;
_journal_issue 6
_journal_name_full 'Acta Crystallographica Section C'
_journal_page_first 818
_journal_page_last 820
_journal_paper_doi 10.1107/S0108270197002710
_journal_volume 53
_journal_year 1997
_chemical_formula_iupac 'C5 H12 N O + , Cl -'
_chemical_formula_sum 'C5 H12 Cl N O'
_chemical_formula_weight 137.61
_chemical_name_systematic
;
 N-Methylmorpholinium chloride
;
_space_group_IT_number 11
_symmetry_cell_setting monoclinic
_symmetry_space_group_name_Hall '-P 2yb'
_symmetry_space_group_name_H-M 'P 1 21/m 1'
_audit_creation_method SHELXL
_cell_angle_alpha 90.00
_cell_angle_beta 94.00(3)
_cell_angle_gamma 90.00
_cell_formula_units_Z 2
_cell_length_a 7.313(3)
_cell_length_b 7.122(2)
_cell_length_c 7.0719(15)
_cell_measurement_reflns_used 13
_cell_measurement_temperature 158(2)
_cell_measurement_theta_max 12.52
_cell_measurement_theta_min 4.84
_cell_volume 367.4(2)
_computing_cell_refinement XSCANS
_computing_data_collection 'XSCANS (Siemens, 1992)'
_computing_data_reduction 'SHELXTL (Sheldrick, 1985)'
_computing_molecular_graphics SHELXTL
_computing_publication_material SHELXTL
_computing_structure_refinement 'SHELXL93 (Sheldrick, 1993)'
_computing_structure_solution 'SHELXS86 (Sheldrick, 1990)'
_diffrn_ambient_temperature 158(2)
_diffrn_measurement_device 'Siemens P4'
_diffrn_measurement_method '\w scans'
_diffrn_radiation_monochromator graphite
_diffrn_radiation_source 'fine-focus sealed tube'
_diffrn_radiation_type 'Mo K\a'
_diffrn_radiation_wavelength 0.71073
_diffrn_reflns_av_R_equivalents 0.0745
_diffrn_reflns_av_sigmaI/netI 0.0503
_diffrn_reflns_limit_h_max 10
_diffrn_reflns_limit_h_min -10
_diffrn_reflns_limit_k_max 0
_diffrn_reflns_limit_k_min -10
_diffrn_reflns_limit_l_max 2
_diffrn_reflns_limit_l_min -9
_diffrn_reflns_number 1510
_diffrn_reflns_theta_max 29.99
_diffrn_reflns_theta_min 2.79
_diffrn_standards_decay_% 1.01
_diffrn_standards_interval_count 397
_diffrn_standards_number 3
_exptl_absorpt_coefficient_mu 0.433
_exptl_absorpt_correction_T_max 0.84
_exptl_absorpt_correction_T_min 0.76
_exptl_absorpt_correction_type '\y scan (SHELXTL; Sheldrick, 1985)'
_exptl_absorpt_process_details '(SHELXTL; Sheldrick, G. M., 1985)'
_exptl_crystal_colour colorless
_exptl_crystal_density_diffrn 1.244
_exptl_crystal_description block
_exptl_crystal_F_000 148
_exptl_crystal_size_max 1.0
_exptl_crystal_size_mid .4
_exptl_crystal_size_min .4
_refine_diff_density_max 0.439
_refine_diff_density_min -0.578
_refine_ls_extinction_method none
_refine_ls_goodness_of_fit_all 1.059
_refine_ls_goodness_of_fit_obs 1.118
_refine_ls_hydrogen_treatment noref
_refine_ls_matrix_type full
_refine_ls_number_parameters 46
_refine_ls_number_reflns 1144
_refine_ls_number_restraints 0
_refine_ls_restrained_S_all 1.059
_refine_ls_restrained_S_obs 1.118
_refine_ls_R_factor_all 0.0329
_refine_ls_R_factor_obs .0293
_refine_ls_shift/esd_max 0.413
_refine_ls_shift/esd_mean 0.010
_refine_ls_structure_factor_coef Fsqd
_refine_ls_weighting_details 'w = 1/[\s^2^(Fo^2^)+(0.0532P)^2^] where P=(Fo^2^+2Fc^2^)/3'
_refine_ls_weighting_scheme calc
_refine_ls_wR_factor_all 0.0823
_refine_ls_wR_factor_obs .0812
_reflns_number_observed 1003
_reflns_number_total 1144
_reflns_observed_criterion >2sigma(I)
_cod_data_source_file ta1080.cif
_cod_data_source_block memorc
_cod_depositor_comments
;
The following automatic conversions were performed:
'_symmetry_cell_setting' value 'Monoclinic' changed to 'monoclinic'
according to '/home/saulius/struct/CIF-dictionaries/cif_core.dic'
dictionary named 'cif_core.dic' version 2.4.1 from 2010-06-29.

Automatic conversion script
Id: cif_fix_enum 1527 2010-12-29 10:47:43Z saulius 

The following automatic conversions were performed:

'_symmetry_cell_setting' value 'Monoclinic' changed to 'monoclinic'
according to /home/saulius/struct/CIF-dictionaries/cif_core.dic
dictionary named 'cif_core.dic' version 2.4.1 from 2010-06-29.

Automatic conversion script
Id: cif_fix_values 1715 2011-07-08 13:25:40Z adriana 

The following automatic conversions were performed:

'_refine_ls_weighting_scheme' value 'calc w =
1/[\s^2^(Fo^2^)+(0.0532P)^2^] where P=(Fo^2^+2Fc^2^)/3' was changed
to 'calc'. New tag '_refine_ls_weighting_details' was created. The
value of the new tag was set to 'w = 1/[\s^2^(Fo^2^)+(0.0532P)^2^]
where P=(Fo^2^+2Fc^2^)/3'.

Automatic conversion script
Id: cif_fix_values 3143 2015-03-26 13:38:13Z robertas 
;
_cod_original_sg_symbol_H-M 'P 21/m'
_cod_database_code 2006255

loop_
_symmetry_equiv_pos_as_xyz
'x, y, z'
'-x, y+1/2, -z'
'-x, -y, -z'
'x, -y-1/2, z'

loop_
_atom_site_aniso_label
_atom_site_aniso_U_11
_atom_site_aniso_U_22
_atom_site_aniso_U_33
_atom_site_aniso_U_12
_atom_site_aniso_U_13
_atom_site_aniso_U_23
Cl .0307(2) .0220(2) .0145(2) .000 .00107(12) .000
N1 .0178(5) .0198(5) .0137(5) .000 .0013(4) .000
C2 .0247(5) .0218(4) .0212(4) .0047(4) -.0002(4) -.0002(4)
C3 .0248(5) .0455(7) .0256(5) .0122(5) .0013(4) -.0062(5)
O4 .0187(5) .0529(8) .0274(6) .000 -.0011(4) .000
C7 .0171(6) .0247(7) .0285(7) .000 .0043(5) .000

loop_
_atom_site_label
_atom_site_fract_x
_atom_site_fract_y
_atom_site_fract_z
_atom_site_U_iso_or_equiv
_atom_site_thermal_displace_type
_atom_site_calc_flag
_atom_site_refinement_flags
_atom_site_occupancy
_atom_site_disorder_group
_atom_site_type_symbol
Cl .15531(5) .2500 .81180(5) .02243(13) Uani d S 1 . Cl
N1 .1382(2) .2500 1.2405(2) .0171(2) Uani d S 1 . N
H1 .141(3) .2500 1.114(3) .020 Uiso d S 1 . H
C2 .23655(14) .0783(2) 1.31399(15) .0226(2) Uani d . 1 . C
H2A .17733(14) -.0350(2) 1.25645(15) .027 Uiso calc R 1 . H
H2B .23036(14) .0704(2) 1.45316(15) .027 Uiso calc R 1 . H
C3 .4357(2) .0870(2) 1.2653(2) .0320(3) Uani d . 1 . C
H3A .5009(2) -.0265(2) 1.3147(2) .038 Uiso calc R 1 . H
H3B .4411(2) .0887(2) 1.1258(2) .038 Uiso calc R 1 . H
O4 .5244(2) .2500 1.3444(2) .0331(3) Uani d S 1 . O
C7 -.0579(2) .2500 1.2870(2) .0233(3) Uani d S 1 . C
H7A -.114(12) .130(18) 1.25(4) .035 Uiso calc PR .50 . H
H7B -.123(11) .35(3) 1.22(4) .035 Uiso calc PR .50 . H
H7C -.0647(19) .27(5) 1.424(7) .035 Uiso calc PR .50 . H

loop_
_atom_type_symbol
_atom_type_description
_atom_type_scat_dispersion_real
_atom_type_scat_dispersion_imag
_atom_type_scat_source
C C .0033 .0016 'International Tables Vol C Tables 4.2.6.8 and 6.1.1.4'
H H .0000 .0000 'International Tables Vol C Tables 4.2.6.8 and 6.1.1.4'
N N .0061 .0033 'International Tables Vol C Tables 4.2.6.8 and 6.1.1.4'
O O .0106 .0060 'International Tables Vol C Tables 4.2.6.8 and 6.1.1.4'
Cl Cl .1484 .1585 'International Tables Vol C Tables 4.2.6.8 and 6.1.1.4'

loop_
_geom_angle_atom_site_label_1
_geom_angle_atom_site_label_2
_geom_angle_atom_site_label_3
_geom_angle_site_symmetry_1
_geom_angle_site_symmetry_3
_geom_angle
_geom_angle_publ_flag
C2 N1 C2 4_565 . 109.93(12) y
C2 N1 C7 4_565 . 111.71(7) n
C2 N1 C7 . . 111.71(7) y
N1 C2 C3 . . 109.48(10) y
O4 C3 C2 . . 111.19(10) y
C3 O4 C3 . 4_565 109.08(13) y

loop_
_geom_bond_atom_site_label_1
_geom_bond_atom_site_label_2
_geom_bond_site_symmetry_2
_geom_bond_distance
_geom_bond_publ_flag
N1 C2 4_565 1.4931(13) n
N1 C2 . 1.4931(13) y
N1 C7 . 1.493(2) y
C2 C3 . 1.521(2) y
C3 O4 . 1.425(2) y
O4 C3 4_565 1.425(2) n
